data_1563897
loop_
_publ_author_name
'Mistry, Subhradeep'
'Natarajan, Srinivasan'

_publ_section_title
;
 Synthesis, structures and magnetic studies of new copper-azides
;
_journal_name_full 'Inorganica Chimica Acta'
_journal_page_first 26
_journal_page_last 38
_journal_paper_doi 10.1016/j.ica.2018.08.001
_journal_volume 483
_journal_year 2018
_chemical_formula_moiety 'C7 H19 Cu6 N40 O'
_chemical_formula_sum 'C7 H19 Cu6 N40 O'
_chemical_formula_weight 1060.86
_space_group_crystal_system monoclinic
_space_group_IT_number 14
_space_group_name_Hall '-P 2ybc'
_space_group_name_H-M_alt 'P 1 21/c 1'
_atom_sites_solution_hydrogens geom
_audit_creation_method SHELXL-2014/7
_cell_angle_alpha 90
_cell_angle_beta 114.948(2)
_cell_angle_gamma 90
_cell_formula_units_Z 4
_cell_length_a 13.9431(5)
_cell_length_b 19.8663(6)
_cell_length_c 13.3606(4)
_cell_measurement_reflns_used 5808
_cell_measurement_temperature 100(2)
_cell_measurement_theta_max 24.999
_cell_measurement_theta_min 1.611
_cell_volume 3355.53(19)
_computing_cell_refinement 'CrysAlisPro CCD (Oxford Diffraction, 2009)'
_computing_data_collection 'CrysAlisPro CCD (Oxford Diffraction, 2009)'
_computing_data_reduction 'CrysAlisPro RED (Oxford Diffraction, 2009)'
_computing_structure_refinement 'SHELXL-2014/7 (Sheldrick, 2014)'
_computing_structure_solution 'SHELXL-2014/7 (Sheldrick, 2014)'
_diffrn_ambient_temperature 100(2)
_diffrn_measured_fraction_theta_full 0.982
_diffrn_measured_fraction_theta_max 0.982
_diffrn_measurement_device_type 'Oxford Xcalibur,Eos(Nova) CCD detector'
_diffrn_measurement_method 'f\w scans'
_diffrn_radiation_type MoK\a
_diffrn_radiation_wavelength 0.71073
_diffrn_reflns_av_R_equivalents 0.0581
_diffrn_reflns_av_unetI/netI 0.0577
_diffrn_reflns_Laue_measured_fraction_full 0.982
_diffrn_reflns_Laue_measured_fraction_max 0.982
_diffrn_reflns_limit_h_max 16
_diffrn_reflns_limit_h_min -15
_diffrn_reflns_limit_k_max 23
_diffrn_reflns_limit_k_min -23
_diffrn_reflns_limit_l_max 15
_diffrn_reflns_limit_l_min -15
_diffrn_reflns_number 24564
_diffrn_reflns_point_group_measured_fraction_full 0.982
_diffrn_reflns_point_group_measured_fraction_max 0.982
_diffrn_reflns_theta_full 24.999
_diffrn_reflns_theta_max 24.999
_diffrn_reflns_theta_min 1.611
_diffrn_source 'Enhance (Mo) X-ray Source'
_exptl_absorpt_coefficient_mu 3.813
_exptl_absorpt_correction_T_max 0.944
_exptl_absorpt_correction_T_min 0.913
_exptl_absorpt_correction_type multi-scan
_exptl_absorpt_process_details 'CrysAlis RED (Oxford Diffraction,2009)'
_exptl_crystal_colour black
_exptl_crystal_density_diffrn 2.100
_exptl_crystal_density_method 'not measured'
_exptl_crystal_description 'rod shaped'
_exptl_crystal_F_000 2092
_exptl_crystal_size_max 0.030
_exptl_crystal_size_mid 0.020
_exptl_crystal_size_min 0.015
_refine_diff_density_max 5.711
_refine_diff_density_min -2.100
_refine_diff_density_rms 0.178
_refine_ls_extinction_coef .
_refine_ls_extinction_method none
_refine_ls_goodness_of_fit_ref 1.077
_refine_ls_hydrogen_treatment constr
_refine_ls_matrix_type full
_refine_ls_number_parameters 470
_refine_ls_number_reflns 5808
_refine_ls_number_restraints 0
_refine_ls_restrained_S_all 1.077
_refine_ls_R_factor_all 0.0869
_refine_ls_R_factor_gt 0.0571
_refine_ls_shift/su_max 0.001
_refine_ls_shift/su_mean 0.000
_refine_ls_structure_factor_coef Fsqd
_refine_ls_weighting_details 'w=1/[\s^2^(Fo^2^)+(0.0748P)^2^+8.9366P] where P=(Fo^2^+2Fc^2^)/3'
_refine_ls_weighting_scheme calc
_refine_ls_wR_factor_gt 0.1330
_refine_ls_wR_factor_ref 0.1450
_reflns_Friedel_coverage 0.000
_reflns_Friedel_fraction_full .
_reflns_Friedel_fraction_max .
_reflns_number_gt 4243
_reflns_number_total 5808
_reflns_threshold_expression 'I > 2\s(I)'
_cod_data_source_file CompoundsI-III.cif
_cod_data_source_block CompoundII
_cod_original_sg_symbol_H-M 'P 21/c'
_cod_database_code 1563897
_shelx_shelxl_version_number 2014/7
_shelx_space_group_comment
;
The symmetry employed for this shelxl refinement is uniquely defined
by the following loop, which should always be used as a source of
symmetry information in preference to the above space-group names.
They are only intended as comments.
;

loop_
_space_group_symop_operation_xyz
'x, y, z'
'-x, y+1/2, -z+1/2'
'-x, -y, -z'
'x, -y-1/2, z-1/2'

loop_
_atom_site_label
_atom_site_type_symbol
_atom_site_fract_x
_atom_site_fract_y
_atom_site_fract_z
_atom_site_U_iso_or_equiv
_atom_site_adp_type
_atom_site_occupancy
_atom_site_site_symmetry_order
_atom_site_calc_flag
_atom_site_refinement_flags_posn
_atom_site_refinement_flags_adp
_atom_site_refinement_flags_occupancy
_atom_site_disorder_assembly
_atom_site_disorder_group
Cu1 Cu 0.26758(6) 0.51572(4) 0.51385(6) 0.0152(2) Uani 1 1 d . . . . .
Cu2 Cu 0.25818(6) 0.66909(4) 0.48211(6) 0.0146(2) Uani 1 1 d . . . . .
Cu3 Cu 0.25149(6) 0.82494(4) 0.46753(6) 0.0137(2) Uani 1 1 d . . . . .
Cu4 Cu 0.20137(7) 0.98588(4) 0.49187(7) 0.0234(3) Uani 1 1 d . . . . .
Cu5 Cu 0.27403(7) 0.88938(4) 0.71213(6) 0.0141(2) Uani 1 1 d . . . . .
Cu6 Cu 0.25736(6) 0.73425(4) 0.72930(6) 0.0140(2) Uani 1 1 d . . . . .
C1 C 0.2992(8) 0.3915(5) 0.6253(11) 0.086(4) Uani 1 1 d . . . . .
H1A H 0.3413 0.3547 0.6176 0.103 Uiso 1 1 calc R U . . .
H1B H 0.2930 0.3846 0.6942 0.103 Uiso 1 1 calc R U . . .
C2 C 0.2044(8) 0.3869(5) 0.5448(11) 0.086(4) Uani 1 1 d . . . . .
C3 C 0.1347(9) 0.3263(5) 0.5278(8) 0.056(2) Uani 1 1 d . . . . .
H3A H 0.0689 0.3333 0.4644 0.084 Uiso 1 1 calc R U . . .
H3B H 0.1693 0.2873 0.5162 0.084 Uiso 1 1 calc R U . . .
H3C H 0.1212 0.3196 0.5919 0.084 Uiso 1 1 calc R U . . .
C4 C 0.2454(8) 1.0991(4) 0.3917(6) 0.039(2) Uani 1 1 d . . . . .
H4A H 0.2825 1.1144 0.3487 0.047 Uiso 1 1 calc R U . . .
H4B H 0.1830 1.1270 0.3726 0.047 Uiso 1 1 calc R U . . .
C5 C 0.3130(9) 1.1064(5) 0.5074(8) 0.056(2) Uani 1 1 d . . . . .
H5 H 0.3796 1.0848 0.5172 0.067 Uiso 1 1 calc R U . . .
C6 C 0.3418(13) 1.1779(5) 0.5399(9) 0.095(5) Uani 1 1 d . . . . .
H6A H 0.3868 1.1802 0.6175 0.142 Uiso 1 1 calc R U . . .
H6B H 0.3785 1.1959 0.4991 0.142 Uiso 1 1 calc R U . . .
H6C H 0.2788 1.2036 0.5240 0.142 Uiso 1 1 calc R U . . .
C7 C -0.2034(8) 1.6635(5) 0.8206(8) 0.052(3) Uiso 1 1 d . . . . .
N1 N 0.3592(5) 0.4548(3) 0.6355(5) 0.0212(13) Uani 1 1 d . . . . .
H1C H 0.4193 0.4462 0.6297 0.025 Uiso 1 1 calc R U . . .
H1D H 0.3747 0.4739 0.7008 0.025 Uiso 1 1 calc R U . . .
N2 N 0.1575(5) 0.4435(3) 0.4770(5) 0.0278(16) Uani 1 1 d . . . . .
H2A H 0.1030 0.4582 0.4890 0.033 Uiso 1 1 calc R U . . .
H2B H 0.1340 0.4322 0.4061 0.033 Uiso 1 1 calc R U . . .
N3 N 0.3603(5) 0.5965(3) 0.5562(5) 0.0218(14) Uani 1 1 d . . . . .
N4 N 0.4466(5) 0.6008(3) 0.6344(5) 0.0172(13) Uani 1 1 d . . . . .
N5 N 0.5274(5) 0.6048(3) 0.7061(5) 0.0294(16) Uani 1 1 d . . . . .
N6 N 0.1741(5) 0.5867(3) 0.4055(4) 0.0175(13) Uani 1 1 d . . . . .
N7 N 0.0788(5) 0.5826(3) 0.3730(5) 0.0200(14) Uani 1 1 d . . . . .
N8 N -0.0108(5) 0.5778(3) 0.3409(6) 0.0292(15) Uani 1 1 d . . . . .
N9 N 0.3431(5) 0.7493(3) 0.5552(5) 0.0180(13) Uani 1 1 d . . . . .
N10 N 0.4347(5) 0.7556(3) 0.6238(5) 0.0200(14) Uani 1 1 d . . . . .
N11 N 0.5185(5) 0.7634(3) 0.6892(6) 0.0367(18) Uani 1 1 d . . . . .
N12 N 0.1677(4) 0.7438(3) 0.3884(4) 0.0172(13) Uani 1 1 d . . . . .
N13 N 0.0748(5) 0.7374(3) 0.3237(5) 0.0211(14) Uani 1 1 d . . . . .
N14 N -0.0101(5) 0.7301(3) 0.2609(6) 0.0374(18) Uani 1 1 d . . . . .
N15 N 0.3355(4) 0.8981(3) 0.5676(4) 0.0145(12) Uani 1 1 d . . . . .
N16 N 0.4294(5) 0.9068(3) 0.5912(5) 0.0196(14) Uani 1 1 d . . . . .
N17 N 0.5167(6) 0.9165(3) 0.6153(6) 0.0339(17) Uani 1 1 d . . . . .
N18 N 0.1430(5) 0.8988(3) 0.4079(5) 0.0197(13) Uani 1 1 d . . . . .
N19 N 0.0572(5) 0.8944(3) 0.3301(5) 0.0291(16) Uani 1 1 d . . . . .
N20 N -0.0240(7) 0.8919(4) 0.2600(6) 0.059(3) Uani 1 1 d . . . . .
N21 N 0.2137(6) 1.0294(3) 0.3646(5) 0.0337(17) Uani 1 1 d . . . . .
H21A H 0.2615 1.0079 0.3487 0.040 Uiso 1 1 calc R U . . .
H21B H 0.1518 1.0276 0.3057 0.040 Uiso 1 1 calc R U . . .
N22 N 0.2751(7) 1.0672(4) 0.5740(6) 0.055(2) Uani 1 1 d . . . . .
H22A H 0.2309 1.0918 0.5912 0.066 Uiso 1 1 calc R U . . .
H22B H 0.3293 1.0551 0.6365 0.066 Uiso 1 1 calc R U . . .
N23 N 0.1720(5) 0.9595(3) 0.6216(5) 0.0192(13) Uani 1 1 d . . . . .
N24 N 0.0815(6) 0.9628(3) 0.6142(5) 0.0258(15) Uani 1 1 d . . . . .
N25 N -0.0059(6) 0.9654(4) 0.6068(7) 0.046(2) Uani 1 1 d . . . . .
N26 N 0.3852(5) 0.9543(3) 0.7980(5) 0.0226(14) Uani 1 1 d . . . . .
N27 N 0.3592(5) 0.9941(3) 0.8504(5) 0.0251(15) Uani 1 1 d . . . . .
N28 N 0.3353(7) 1.0331(3) 0.8999(6) 0.046(2) Uani 1 1 d . . . . .
N29 N 0.1725(5) 0.8132(3) 0.6472(5) 0.0196(14) Uani 1 1 d . . . . .
N30 N 0.0839(5) 0.8125(3) 0.5732(5) 0.0189(13) Uani 1 1 d . . . . .
N31 N 0.0017(5) 0.8125(3) 0.5013(6) 0.0379(19) Uani 1 1 d . . . . .
N32 N 0.3508(5) 0.8114(3) 0.8039(5) 0.0240(15) Uani 1 1 d . . . . .
N33 N 0.4381(5) 0.8140(3) 0.8813(5) 0.0218(14) Uani 1 1 d . . . . .
N34 N 0.5181(5) 0.8157(3) 0.9547(6) 0.0376(18) Uani 1 1 d . . . . .
N35 N 0.1742(5) 0.6707(3) 0.6139(4) 0.0190(13) Uani 1 1 d . . . . .
N36 N 0.1499(5) 0.6140(3) 0.6269(4) 0.0178(13) Uani 1 1 d . . . . .
N37 N 0.1268(6) 0.5595(3) 0.6331(5) 0.0339(17) Uani 1 1 d . . . . .
N38 N 0.3342(5) 0.6702(3) 0.8457(4) 0.0191(13) Uani 1 1 d . . . . .
N39 N 0.3547(5) 0.6132(3) 0.8293(4) 0.0168(13) Uani 1 1 d . . . . .
N40 N 0.3796(6) 0.5596(3) 0.8208(5) 0.0341(17) Uani 1 1 d . . . . .
O1 O -0.2481(9) 1.6937(7) 0.7165(11) 0.156(5) Uani 1 1 d . . . . .

loop_
_atom_site_aniso_label
_atom_site_aniso_U_11
_atom_site_aniso_U_22
_atom_site_aniso_U_33
_atom_site_aniso_U_23
_atom_site_aniso_U_13
_atom_site_aniso_U_12
Cu1 0.0201(5) 0.0090(4) 0.0168(4) 0.0009(3) 0.0079(3) -0.0003(3)
Cu2 0.0181(4) 0.0080(4) 0.0172(4) -0.0005(3) 0.0069(3) -0.0018(3)
Cu3 0.0178(4) 0.0096(4) 0.0141(4) -0.0011(3) 0.0070(3) -0.0036(3)
Cu4 0.0323(5) 0.0149(5) 0.0177(4) 0.0030(4) 0.0055(4) -0.0082(4)
Cu5 0.0219(5) 0.0068(4) 0.0138(4) -0.0006(3) 0.0077(3) -0.0016(3)
Cu6 0.0190(4) 0.0054(4) 0.0170(4) 0.0021(3) 0.0069(4) -0.0006(3)
C1 0.046(4) 0.029(4) 0.117(7) 0.042(4) -0.030(4) -0.020(3)
C2 0.046(4) 0.029(4) 0.117(7) 0.042(4) -0.030(4) -0.020(3)
C3 0.077(5) 0.032(4) 0.050(4) 0.009(3) 0.019(4) -0.030(4)
C4 0.072(7) 0.022(5) 0.031(4) -0.002(3) 0.029(5) -0.018(4)
C5 0.077(5) 0.032(4) 0.050(4) 0.009(3) 0.019(4) -0.030(4)
C6 0.170(15) 0.053(7) 0.040(6) -0.003(5) 0.024(8) -0.056(8)
N1 0.021(3) 0.018(3) 0.025(3) 0.002(3) 0.011(3) 0.001(3)
N2 0.030(4) 0.017(3) 0.024(3) -0.003(3) -0.001(3) -0.006(3)
N3 0.020(3) 0.010(3) 0.032(3) 0.004(3) 0.007(3) -0.003(2)
N4 0.023(4) 0.009(3) 0.028(3) 0.003(2) 0.018(3) 0.000(2)
N5 0.026(4) 0.018(3) 0.038(4) -0.001(3) 0.008(3) 0.007(3)
N6 0.022(3) 0.008(3) 0.018(3) 0.001(2) 0.004(3) -0.004(2)
N7 0.031(4) 0.007(3) 0.021(3) -0.002(2) 0.010(3) -0.005(3)
N8 0.023(4) 0.016(3) 0.047(4) 0.000(3) 0.013(3) 0.000(3)
N9 0.021(3) 0.008(3) 0.024(3) -0.001(2) 0.009(3) -0.002(2)
N10 0.030(4) 0.005(3) 0.021(3) 0.001(2) 0.007(3) 0.002(3)
N11 0.028(4) 0.019(4) 0.042(4) -0.001(3) -0.006(3) 0.002(3)
N12 0.018(3) 0.018(3) 0.015(3) 0.003(2) 0.006(3) -0.001(3)
N13 0.025(4) 0.014(3) 0.021(3) 0.003(2) 0.007(3) 0.000(3)
N14 0.021(4) 0.029(4) 0.048(4) 0.005(3) 0.000(3) -0.004(3)
N15 0.018(3) 0.010(3) 0.016(3) -0.002(2) 0.008(2) -0.005(2)
N16 0.032(4) 0.008(3) 0.020(3) -0.002(2) 0.011(3) -0.005(3)
N17 0.031(4) 0.028(4) 0.039(4) -0.005(3) 0.011(3) -0.011(3)
N18 0.019(3) 0.018(3) 0.017(3) -0.004(2) 0.002(3) -0.005(3)
N19 0.033(4) 0.017(3) 0.025(3) 0.006(3) 0.001(3) -0.007(3)
N20 0.054(5) 0.038(5) 0.042(4) 0.011(4) -0.021(4) -0.018(4)
N21 0.063(5) 0.016(3) 0.027(3) 0.001(3) 0.024(3) 0.002(3)
N22 0.087(7) 0.043(5) 0.033(4) -0.012(4) 0.024(4) -0.036(5)
N23 0.032(4) 0.009(3) 0.022(3) 0.002(2) 0.017(3) 0.001(3)
N24 0.036(4) 0.016(4) 0.032(4) 0.008(3) 0.020(3) 0.005(3)
N25 0.037(5) 0.048(5) 0.062(5) 0.014(4) 0.028(4) 0.010(4)
N26 0.031(4) 0.014(3) 0.028(3) -0.009(3) 0.018(3) -0.001(3)
N27 0.043(4) 0.019(4) 0.026(3) -0.003(3) 0.027(3) -0.015(3)
N28 0.092(7) 0.020(4) 0.055(5) -0.012(4) 0.059(5) -0.015(4)
N29 0.021(3) 0.013(3) 0.020(3) 0.000(2) 0.005(3) -0.009(2)
N30 0.024(4) 0.015(3) 0.019(3) 0.002(2) 0.010(3) -0.007(3)
N31 0.024(4) 0.037(4) 0.040(4) 0.021(3) 0.001(3) -0.011(3)
N32 0.025(4) 0.015(3) 0.022(3) 0.003(2) 0.001(3) -0.003(3)
N33 0.027(4) 0.017(3) 0.019(3) 0.000(2) 0.007(3) 0.002(3)
N34 0.021(4) 0.036(4) 0.040(4) -0.010(3) -0.002(3) 0.005(3)
N35 0.025(3) 0.014(3) 0.018(3) -0.001(2) 0.010(3) -0.001(3)
N36 0.027(3) 0.008(3) 0.020(3) -0.005(2) 0.012(3) -0.002(3)
N37 0.057(5) 0.018(4) 0.029(3) -0.001(3) 0.020(3) -0.018(3)
N38 0.026(3) 0.017(3) 0.016(3) 0.003(2) 0.011(3) 0.008(3)
N39 0.026(3) 0.008(3) 0.022(3) 0.007(2) 0.015(3) 0.008(3)
N40 0.054(5) 0.017(4) 0.036(4) 0.005(3) 0.024(4) 0.011(3)
O1 0.118(10) 0.180(14) 0.129(10) 0.014(9) 0.012(8) -0.006(9)

loop_
_atom_type_symbol
_atom_type_description
_atom_type_scat_dispersion_real
_atom_type_scat_dispersion_imag
_atom_type_scat_source
Cu Cu 0.3201 1.2651 'International Tables Vol C Tables 4.2.6.8 and 6.1.1.4'
C C 0.0033 0.0016 'International Tables Vol C Tables 4.2.6.8 and 6.1.1.4'
H H 0.0000 0.0000 'International Tables Vol C Tables 4.2.6.8 and 6.1.1.4'
N N 0.0061 0.0033 'International Tables Vol C Tables 4.2.6.8 and 6.1.1.4'
O O 0.0106 0.0060 'International Tables Vol C Tables 4.2.6.8 and 6.1.1.4'

loop_
_geom_angle_atom_site_label_1
_geom_angle_atom_site_label_2
_geom_angle_atom_site_label_3
_geom_angle
_geom_angle_site_symmetry_1
_geom_angle_site_symmetry_3
N3 Cu1 N1 98.2(2) . .
N3 Cu1 N2 170.6(3) . .
N1 Cu1 N2 85.8(2) . .
N3 Cu1 N6 77.8(2) . .
N1 Cu1 N6 172.3(2) . .
N2 Cu1 N6 97.3(2) . .
N3 Cu1 N28 97.4(3) . 4_575
N1 Cu1 N28 89.0(3) . 4_575
N2 Cu1 N28 91.2(3) . 4_575
N6 Cu1 N28 98.0(2) . 4_575
N3 Cu2 N9 100.7(2) . .
N3 Cu2 N12 169.5(3) . .
N9 Cu2 N12 78.5(2) . .
N3 Cu2 N6 78.7(2) . .
N9 Cu2 N6 178.5(3) . .
N12 Cu2 N6 101.8(2) . .
N15 Cu3 N9 96.1(2) . .
N15 Cu3 N12 170.8(2) . .
N9 Cu3 N12 78.0(2) . .
N15 Cu3 N18 82.2(2) . .
N9 Cu3 N18 165.1(2) . .
N12 Cu3 N18 101.8(2) . .
N15 Cu3 N38 96.5(2) . 4_575
N9 Cu3 N38 93.3(2) . 4_575
N12 Cu3 N38 90.9(2) . 4_575
N18 Cu3 N38 101.6(2) . 4_575
N21 Cu4 N22 84.6(3) . .
N21 Cu4 N23 167.8(3) . .
N22 Cu4 N23 89.0(3) . .
N21 Cu4 N18 93.3(2) . .
N22 Cu4 N18 172.9(3) . .
N23 Cu4 N18 94.3(2) . .
N21 Cu4 N15 109.8(3) . .
N22 Cu4 N15 103.0(3) . .
N23 Cu4 N15 81.7(2) . .
N18 Cu4 N15 71.3(2) . .
N26 Cu5 N32 93.7(2) . .
N26 Cu5 N23 94.6(2) . .
N32 Cu5 N23 168.7(3) . .
N26 Cu5 N29 170.3(2) . .
N32 Cu5 N29 77.0(2) . .
N23 Cu5 N29 94.1(2) . .
N26 Cu5 N15 87.8(2) . .
N32 Cu5 N15 105.5(2) . .
N23 Cu5 N15 82.4(2) . .
N29 Cu5 N15 97.6(2) . .
N38 Cu6 N35 98.7(2) . .
N38 Cu6 N32 94.6(2) . .
N35 Cu6 N32 160.3(3) . .
N38 Cu6 N29 162.7(2) . .
N35 Cu6 N29 93.3(2) . .
N32 Cu6 N29 77.3(2) . .
C2 C1 N1 118.0(8) . .
C1 C2 N2 120.2(8) . .
C1 C2 C3 123.0(9) . .
N2 C2 C3 116.3(8) . .
C5 C4 N21 110.9(7) . .
C4 C5 N22 111.4(8) . .
C4 C5 C6 112.5(8) . .
N22 C5 C6 117.4(9) . .
C1 N1 Cu1 107.3(5) . .
C2 N2 Cu1 108.1(5) . .
N4 N3 Cu2 128.4(5) . .
N4 N3 Cu1 126.0(5) . .
Cu2 N3 Cu1 101.7(3) . .
N5 N4 N3 179.1(7) . .
N7 N6 Cu2 123.3(5) . .
N7 N6 Cu1 118.8(5) . .
Cu2 N6 Cu1 98.0(2) . .
N8 N7 N6 178.6(8) . .
N10 N9 Cu2 132.0(5) . .
N10 N9 Cu3 124.7(4) . .
Cu2 N9 Cu3 102.4(3) . .
N11 N10 N9 177.4(7) . .
N13 N12 Cu2 124.3(5) . .
N13 N12 Cu3 131.5(5) . .
Cu2 N12 Cu3 101.1(2) . .
N14 N13 N12 177.2(8) . .
N16 N15 Cu3 122.6(5) . .
N16 N15 Cu5 120.3(4) . .
Cu3 N15 Cu5 100.2(2) . .
N16 N15 Cu4 123.8(4) . .
Cu3 N15 Cu4 96.4(2) . .
Cu5 N15 Cu4 85.12(18) . .
N17 N16 N15 177.8(7) . .
N19 N18 Cu3 126.3(5) . .
N19 N18 Cu4 123.6(5) . .
Cu3 N18 Cu4 110.0(3) . .
N20 N19 N18 177.4(10) . .
C4 N21 Cu4 109.3(5) . .
C5 N22 Cu4 109.8(6) . .
N24 N23 Cu5 122.2(5) . .
N24 N23 Cu4 119.6(5) . .
Cu5 N23 Cu4 110.6(3) . .
N25 N24 N23 179.5(9) . .
N27 N26 Cu5 114.2(5) . .
N28 N27 N26 178.7(7) . .
N27 N28 Cu1 113.0(5) . 4_576
N30 N29 Cu6 127.2(5) . .
N30 N29 Cu5 130.6(5) . .
Cu6 N29 Cu5 102.1(3) . .
N31 N30 N29 177.8(8) . .
N33 N32 Cu6 131.8(5) . .
N33 N32 Cu5 125.1(5) . .
Cu6 N32 Cu5 102.9(3) . .
N34 N33 N32 178.3(8) . .
N36 N35 Cu6 126.8(5) . .
N37 N36 N35 175.9(7) . .
N39 N38 Cu6 124.1(5) . .
N39 N38 Cu3 112.6(4) . 4_576
Cu6 N38 Cu3 105.0(3) . 4_576
N40 N39 N38 175.4(7) . .

loop_
_geom_bond_atom_site_label_1
_geom_bond_atom_site_label_2
_geom_bond_distance
_geom_bond_site_symmetry_2
Cu1 N3 1.987(6) .
Cu1 N1 1.998(6) .
Cu1 N2 2.005(6) .
Cu1 N6 2.047(5) .
Cu1 N28 2.315(7) 4_575
Cu2 N3 1.974(6) .
Cu2 N9 1.980(5) .
Cu2 N12 2.007(5) .
Cu2 N6 2.022(5) .
Cu3 N15 1.989(5) .
Cu3 N9 2.000(6) .
Cu3 N12 2.010(6) .
Cu3 N18 2.015(6) .
Cu3 N38 2.361(6) 4_575
Cu4 N21 1.979(6) .
Cu4 N22 1.980(7) .
Cu4 N23 2.011(6) .
Cu4 N18 2.035(6) .
Cu4 N15 2.442(6) .
Cu5 N26 1.971(6) .
Cu5 N32 1.986(6) .
Cu5 N23 1.994(6) .
Cu5 N29 2.003(6) .
Cu5 N15 2.427(6) .
Cu6 N38 1.944(5) .
Cu6 N35 1.951(6) .
Cu6 N32 1.985(6) .
Cu6 N29 1.992(6) .
C1 C2 1.309(13) .
C1 N1 1.483(10) .
C2 N2 1.419(10) .
C2 C3 1.503(12) .
C4 C5 1.439(12) .
C4 N21 1.451(10) .
C5 N22 1.440(12) .
C5 C6 1.490(13) .
C7 O1 1.397(15) .
N3 N4 1.220(8) .
N4 N5 1.133(8) .
N6 N7 1.214(8) .
N7 N8 1.140(8) .
N9 N10 1.224(8) .
N10 N11 1.137(8) .
N12 N13 1.224(8) .
N13 N14 1.135(8) .
N15 N16 1.222(8) .
N16 N17 1.138(9) .
N18 N19 1.213(8) .
N19 N20 1.125(9) .
N23 N24 1.225(9) .
N24 N25 1.182(10) .
N26 N27 1.208(9) .
N27 N28 1.157(9) .
N28 Cu1 2.315(7) 4_576
N29 N30 1.214(8) .
N30 N31 1.144(8) .
N32 N33 1.222(8) .
N33 N34 1.133(8) .
N35 N36 1.209(8) .
N36 N37 1.143(8) .
N38 N39 1.209(8) .
N38 Cu3 2.361(6) 4_576
N39 N40 1.142(8) .
